data_7244537
loop_
_publ_author_name
'Zhu, Baili'
'Jin, Yunpeng'
'Chu, Jingying'
'Zuo, Minghui'
'Cui, Shuxin'

_publ_section_title
;
 Metal--organic framework bearing new viologen ligand for ammonia and
 Cr2O72&#x2212; sensing
;
_journal_issue 12
_journal_name_full 'RSC Advances'
_journal_page_first 6951
_journal_page_last 6957
_journal_paper_doi 10.1039/D2RA00599A
_journal_volume 12
_journal_year 2022
_chemical_formula_moiety 'C20 H6 O17 Zn3, 0.5(C26 H20 N4), C13 H10 N2, H2 O'
_chemical_formula_sum 'C46 H28 N4 O18 Zn3'
_chemical_formula_weight 1120.89
_space_group_crystal_system monoclinic
_space_group_IT_number 13
_space_group_name_Hall '-P 2yc'
_space_group_name_H-M_alt 'P 1 2/c 1'
_atom_sites_solution_hydrogens mixed
_atom_sites_solution_primary iterative
_audit_creation_date 2021-11-28
_audit_creation_method
;
Olex2 1.3
(compiled 2020.11.12 svn.r5f609507 for OlexSys, GUI svn.r6408)
;
_audit_update_record
;
2021-11-28 deposited with the CCDC.	2022-02-23 downloaded from the CCDC.
;
_cell_angle_alpha 90
_cell_angle_beta 90.472(2)
_cell_angle_gamma 90
_cell_formula_units_Z 4
_cell_length_a 18.566(2)
_cell_length_b 8.0029(9)
_cell_length_c 27.231(3)
_cell_measurement_reflns_used 2753
_cell_measurement_temperature 296.15
_cell_measurement_theta_max 26.093
_cell_measurement_theta_min 2.194
_cell_volume 4045.9(8)
_computing_cell_refinement 'SAINT v8.34A (Bruker, 2013)'
_computing_data_collection 'Bruker SMART'
_computing_data_reduction 'SAINT v8.34A (Bruker, 2013)'
_computing_molecular_graphics 'Olex2 1.3 (Dolomanov et al., 2009)'
_computing_publication_material 'Olex2 1.3 (Dolomanov et al., 2009)'
_computing_structure_refinement 'SHELXL 2018/3 (Sheldrick, 2015)'
_computing_structure_solution 'olex2.solve 1.3 (Bourhis et al., 2015)'
_diffrn_ambient_temperature 296.15
_diffrn_measured_fraction_theta_full 0.996
_diffrn_measured_fraction_theta_max 0.979
_diffrn_measurement_device_type 'CCD area detector'
_diffrn_radiation_type MoK\a
_diffrn_radiation_wavelength 0.71073
_diffrn_reflns_av_R_equivalents 0.0699
_diffrn_reflns_av_unetI/netI 0.0929
_diffrn_reflns_Laue_measured_fraction_full 0.996
_diffrn_reflns_Laue_measured_fraction_max 0.979
_diffrn_reflns_limit_h_max 24
_diffrn_reflns_limit_h_min -21
_diffrn_reflns_limit_k_max 10
_diffrn_reflns_limit_k_min -10
_diffrn_reflns_limit_l_max 31
_diffrn_reflns_limit_l_min -35
_diffrn_reflns_number 23736
_diffrn_reflns_point_group_measured_fraction_full 0.996
_diffrn_reflns_point_group_measured_fraction_max 0.979
_diffrn_reflns_theta_full 25.242
_diffrn_reflns_theta_max 27.615
_diffrn_reflns_theta_min 1.848
_diffrn_source_current 30.0
_diffrn_source_power 1.5
_diffrn_source_voltage 50.0
_exptl_absorpt_coefficient_mu 1.858
_exptl_absorpt_correction_T_max 0.664
_exptl_absorpt_correction_T_min 0.578
_exptl_absorpt_correction_type multi-scan
_exptl_absorpt_process_details
;
SADABS-2014/5 (Bruker,2014/5) was used for absorption correction.
wR2(int) was 0.0949 before and 0.0411 after correction.
The Ratio of minimum to maximum transmission is 0.8271.
The \l/2 correction factor is 0.00150.
;
_exptl_crystal_colour colorless
_exptl_crystal_density_diffrn 1.840
_exptl_crystal_description block
_exptl_crystal_F_000 2264
_exptl_crystal_size_max 0.3
_exptl_crystal_size_mid 0.25
_exptl_crystal_size_min 0.22
_refine_diff_density_max 0.997
_refine_diff_density_min -0.728
_refine_diff_density_rms 0.133
_refine_ls_extinction_method none
_refine_ls_goodness_of_fit_ref 1.091
_refine_ls_hydrogen_treatment constr
_refine_ls_matrix_type full
_refine_ls_number_parameters 644
_refine_ls_number_reflns 9222
_refine_ls_number_restraints 0
_refine_ls_restrained_S_all 1.091
_refine_ls_R_factor_all 0.1187
_refine_ls_R_factor_gt 0.0693
_refine_ls_shift/su_max 0.001
_refine_ls_shift/su_mean 0.000
_refine_ls_structure_factor_coef Fsqd
_refine_ls_weighting_details 'w=1/[\s^2^(Fo^2^)+(0.0241P)^2^+32.3787P] where P=(Fo^2^+2Fc^2^)/3'
_refine_ls_weighting_scheme calc
_refine_ls_wR_factor_gt 0.1396
_refine_ls_wR_factor_ref 0.1551
_reflns_Friedel_coverage 0.000
_reflns_number_gt 5884
_reflns_number_total 9416
_reflns_threshold_expression 'I > 2\s(I)'
_cod_data_source_file d2ra00599a2.cif
_cod_data_source_block 210521zbl3_0m
_cod_database_code 7244537
_shelx_shelxl_version_number 2018/3
_shelx_space_group_comment
;
The symmetry employed for this shelxl refinement is uniquely defined
by the following loop, which should always be used as a source of
symmetry information in preference to the above space-group names.
They are only intended as comments.
;
_olex2_refinement_description
;
1. Fixed Uiso
 At 1.2 times of:
  All C(H) groups, All C(H,H) groups
 At 1.5 times of:
  All O(H,H) groups
2.a Free rotating group:
 OW1(HW1A,HW1B)
2.b Rotating group:
 O3(H3A,H3B)
2.c Secondary CH2 refined with riding coordinates:
 C39(H39A,H39B), C8(H8A,H8B)
2.d Aromatic/amide H refined with riding coordinates:
 C23(H23), C28(H28), C14(H14), C30(H30), C45(H45), C44(H44), C10(H10),
 C41(H41), C12(H12), C6(H6), C13(H13), C38(H38), C37(H37), C36(H36), C7(H7),
 C4(H4), C42(H42), C3(H3), C9(H9), C35(H35)
;
_olex2_submission_special_instructions 'No special instructions were received'

loop_
_space_group_symop_operation_xyz
'x, y, z'
'-x, y, -z+1/2'
'-x, -y, -z'
'x, -y, z-1/2'

loop_
_atom_site_label
_atom_site_type_symbol
_atom_site_fract_x
_atom_site_fract_y
_atom_site_fract_z
_atom_site_U_iso_or_equiv
_atom_site_adp_type
_atom_site_occupancy
_atom_site_site_symmetry_order
_atom_site_calc_flag
_atom_site_refinement_flags_posn
_atom_site_refinement_flags_adp
_atom_site_refinement_flags_occupancy
_atom_site_disorder_assembly
_atom_site_disorder_group
Zn2 Zn 0.75254(4) 0.40095(9) 0.10920(3) 0.01428(17) Uani 1 1 d . . . . .
Zn3 Zn 0.75083(4) 0.40282(9) 0.39034(3) 0.01640(17) Uani 1 1 d . . . . .
Zn1 Zn 0.72506(4) 0.25758(10) -0.05021(3) 0.01925(18) Uani 1 1 d . . . . .
O5 O 0.6598(2) 0.4413(6) 0.07328(17) 0.0248(11) Uani 1 1 d . . . . .
O6 O 0.7677(3) 0.1953(6) 0.14583(17) 0.0245(11) Uani 1 1 d . . . . .
O9 O 0.7365(3) -0.4406(5) 0.16387(16) 0.0246(11) Uani 1 1 d . . . . .
O11 O 0.7050(3) -0.2057(6) 0.37826(16) 0.0231(11) Uani 1 1 d . . . . .
O13 O 0.7328(3) 0.2399(6) 0.34054(17) 0.0302(12) Uani 1 1 d . . . . .
O15 O 0.8265(3) 0.6665(6) 0.45719(18) 0.0282(12) Uani 1 1 d . . . . .
O16 O 0.8197(3) 0.5340(6) 0.55631(18) 0.0288(12) Uani 1 1 d . . . . .
O14 O 0.8329(3) 0.3947(6) 0.43664(18) 0.0300(12) Uani 1 1 d . . . . .
O4 O 0.6720(2) 0.2580(6) 0.01276(16) 0.0246(10) Uani 1 1 d . . . . .
O12 O 0.8109(3) 0.0522(6) 0.36996(17) 0.0277(11) Uani 1 1 d . . . . .
O10 O 0.7697(3) -0.4088(6) 0.34481(17) 0.0307(12) Uani 1 1 d . . . . .
O2 O 0.6797(3) 0.5007(6) -0.06212(19) 0.0305(12) Uani 1 1 d . . . . .
O7 O 0.6566(3) 0.0898(6) 0.14341(19) 0.0327(12) Uani 1 1 d . . . . .
O8 O 0.7560(3) -0.2067(6) 0.12170(17) 0.0331(13) Uani 1 1 d . . . . .
O17 O 0.9012(3) 0.6294(7) 0.60851(18) 0.0382(14) Uani 1 1 d . . . . .
O3 O 0.7503(4) 0.0142(6) -0.0429(2) 0.0457(16) Uani 1 1 d . . . . .
H3A H 0.772917 -0.005302 -0.014393 0.069 Uiso 1 1 d R U . . .
H3B H 0.783411 -0.020070 -0.064483 0.069 Uiso 1 1 d R U . . .
OW1 O 0.7454(4) -0.2227(7) 0.0237(2) 0.0537(18) Uani 1 1 d G . . . .
HW1A H 0.780554 -0.286801 0.017131 0.081 Uiso 1 1 d G U . . .
HW1B H 0.728310 -0.248944 0.051547 0.081 Uiso 1 1 d G U . . .
C27 C 0.7384(3) -0.2697(8) 0.3430(2) 0.0158(13) Uani 1 1 d . . . . .
C24 C 0.7502(3) -0.0007(8) 0.2942(2) 0.0164(14) Uani 1 1 d . . . . .
C26 C 0.7432(3) -0.1747(8) 0.2957(2) 0.0147(13) Uani 1 1 d . . . . .
C21 C 0.7370(3) -0.0066(7) 0.2052(2) 0.0143(13) Uani 1 1 d . . . . .
N3 N 0.9479(3) 0.9728(8) 0.6227(2) 0.0264(14) Uani 1 1 d . . . . .
C20 C 0.7382(3) -0.1827(8) 0.2068(2) 0.0141(13) Uani 1 1 d . . . . .
C23 C 0.7465(4) 0.0802(7) 0.2492(2) 0.0167(12) Uani 1 1 d . . . . .
H23 H 0.750498 0.196014 0.248305 0.020 Uiso 1 1 calc R U . . .
C28 C 0.7398(3) -0.2627(8) 0.2523(2) 0.0178(13) Uani 1 1 d . . . . .
H28 H 0.738613 -0.378815 0.253386 0.021 Uiso 1 1 calc R U . . .
N2 N 0.5306(3) -0.1630(8) 0.1175(2) 0.0285(14) Uani 1 1 d . . . . .
C31 C 0.9299(3) 0.5092(8) 0.4809(2) 0.0162(13) Uani 1 1 d . . . . .
C29 C 0.8571(3) 0.5256(8) 0.4571(2) 0.0190(14) Uani 1 1 d . . . . .
C25 C 0.7663(4) 0.1020(9) 0.3393(2) 0.0224(15) Uani 1 1 d . . . . .
C19 C 0.7446(4) -0.2836(8) 0.1599(2) 0.0199(15) Uani 1 1 d . . . . .
C18 C 0.6386(3) 0.3750(8) 0.0340(2) 0.0193(14) Uani 1 1 d . . . . .
C22 C 0.7190(4) 0.0963(9) 0.1604(2) 0.0197(14) Uani 1 1 d . . . . .
C17 C 0.5680(3) 0.4392(7) 0.0143(2) 0.0150(13) Uani 1 1 d . . . . .
C14 C 0.4935(3) 0.5906(8) -0.0423(2) 0.0178(13) Uani 1 1 d . . . . .
H14 H 0.488922 0.651695 -0.071224 0.021 Uiso 1 1 calc R U . . .
C33 C 0.8838(4) 0.5677(8) 0.5683(3) 0.0219(15) Uani 1 1 d . . . . .
C15 C 0.5604(4) 0.5326(8) -0.0286(2) 0.0193(14) Uani 1 1 d . . . . .
O1 O 0.6176(3) 0.7178(8) -0.0835(3) 0.067(2) Uani 1 1 d . . . . .
C30 C 0.9873(4) 0.4762(8) 0.4510(2) 0.0191(14) Uani 1 1 d . . . . .
H30 H 0.978938 0.459607 0.417679 0.023 Uiso 1 1 calc R U . . .
C45 C 0.9133(4) 1.1181(10) 0.7513(3) 0.0279(16) Uani 1 1 d . . . . .
H45 H 0.913382 1.015656 0.767444 0.033 Uiso 1 1 calc R U . . .
C32 C 0.9423(4) 0.5335(9) 0.5312(2) 0.0215(15) Uani 1 1 d . . . . .
C11 C 0.5061(4) -0.0354(9) 0.0248(3) 0.0251(16) Uani 1 1 d . . . . .
C16 C 0.6224(4) 0.5877(9) -0.0604(2) 0.0248(16) Uani 1 1 d . . . . .
C44 C 0.9085(4) 1.2625(10) 0.7783(3) 0.0314(17) Uani 1 1 d . . . . .
H44 H 0.904658 1.258135 0.812276 0.038 Uiso 1 1 calc R U . . .
C39 C 0.9254(4) 0.9559(10) 0.6742(3) 0.0316(18) Uani 1 1 d . . . . .
H39A H 0.960404 0.887781 0.691680 0.038 Uiso 1 1 calc R U . . .
H39B H 0.879492 0.898200 0.675139 0.038 Uiso 1 1 calc R U . . .
N1 N 0.4140(4) -0.9968(9) 0.2225(3) 0.049(2) Uani 1 1 d . . . . .
C2 C 0.4549(4) -0.7045(10) 0.1957(3) 0.0334(18) Uani 1 1 d . . . . .
C10 C 0.5732(4) -0.0972(10) 0.0385(3) 0.0320(17) Uani 1 1 d . . . . .
H10 H 0.610965 -0.095475 0.016235 0.038 Uiso 1 1 calc R U . . .
C34 C 0.9894(4) 0.9961(9) 0.5260(3) 0.0286(17) Uani 1 1 d . . . . .
C40 C 0.9182(4) 1.1220(10) 0.7004(3) 0.0284(17) Uani 1 1 d . . . . .
C41 C 0.9182(4) 1.2720(10) 0.6765(3) 0.0334(18) Uani 1 1 d . . . . .
H41 H 0.920996 1.274949 0.642444 0.040 Uiso 1 1 calc R U . . .
C5 C 0.5119(4) -0.3928(10) 0.1771(2) 0.0295(17) Uani 1 1 d . . . . .
C12 C 0.4519(4) -0.0439(10) 0.0589(3) 0.0334(18) Uani 1 1 d . . . . .
H12 H 0.405945 -0.006470 0.050643 0.040 Uiso 1 1 calc R U . . .
C6 C 0.4416(4) -0.4084(11) 0.1942(3) 0.0374(19) Uani 1 1 d . . . . .
H6 H 0.413750 -0.313205 0.198954 0.045 Uiso 1 1 calc R U . . .
C13 C 0.4652(4) -0.1073(10) 0.1049(3) 0.0351(18) Uani 1 1 d . . . . .
H13 H 0.428132 -0.111516 0.127677 0.042 Uiso 1 1 calc R U . . .
C38 C 0.9174(4) 1.0068(12) 0.5396(3) 0.040(2) Uani 1 1 d . . . . .
H38 H 0.881980 1.022053 0.515700 0.048 Uiso 1 1 calc R U . . .
C37 C 0.8985(4) 0.9952(12) 0.5875(3) 0.043(2) Uani 1 1 d . . . . .
H37 H 0.850207 1.003015 0.596001 0.051 Uiso 1 1 calc R U . . .
C36 C 1.0172(4) 0.9597(11) 0.6114(3) 0.039(2) Uani 1 1 d . . . . .
H36 H 1.051402 0.942397 0.636053 0.047 Uiso 1 1 calc R U . . .
C43 C 0.9095(4) 1.4156(10) 0.7541(3) 0.0338(18) Uani 1 1 d . . . . .
C7 C 0.4133(4) -0.5611(10) 0.2040(3) 0.038(2) Uani 1 1 d . . . . .
H7 H 0.366825 -0.570558 0.216158 0.045 Uiso 1 1 calc R U . . .
C4 C 0.5518(4) -0.5348(11) 0.1685(3) 0.038(2) Uani 1 1 d . . . . .
H4 H 0.598074 -0.524347 0.156069 0.045 Uiso 1 1 calc R U . . .
C46 C 0.9120(5) 1.5720(11) 0.7808(3) 0.046(2) Uani 1 1 d . . . . .
C8 C 0.5448(4) -0.2223(10) 0.1681(3) 0.0345(19) Uani 1 1 d . . . . .
H8A H 0.524944 -0.142813 0.191253 0.041 Uiso 1 1 calc R U . . .
H8B H 0.596361 -0.227996 0.173714 0.041 Uiso 1 1 calc R U . . .
N4 N 0.9160(5) 1.6949(11) 0.8005(3) 0.066(2) Uani 1 1 d . . . . .
C42 C 0.9142(4) 1.4225(10) 0.7033(3) 0.039(2) Uani 1 1 d . . . . .
H42 H 0.914568 1.524866 0.687170 0.046 Uiso 1 1 calc R U . . .
C1 C 0.4294(4) -0.8678(11) 0.2097(3) 0.040(2) Uani 1 1 d . . . . .
C3 C 0.5249(4) -0.6923(11) 0.1779(3) 0.039(2) Uani 1 1 d . . . . .
H3 H 0.552549 -0.787321 0.172593 0.046 Uiso 1 1 calc R U . . .
C9 C 0.5842(4) -0.1612(10) 0.0851(3) 0.0352(19) Uani 1 1 d . . . . .
H9 H 0.629106 -0.203378 0.093906 0.042 Uiso 1 1 calc R U . . .
C35 C 1.0382(5) 0.9718(13) 0.5636(3) 0.048(2) Uani 1 1 d . . . . .
H35 H 1.086866 0.963333 0.556253 0.058 Uiso 1 1 calc R U . . .

loop_
_atom_site_aniso_label
_atom_site_aniso_U_11
_atom_site_aniso_U_22
_atom_site_aniso_U_33
_atom_site_aniso_U_23
_atom_site_aniso_U_13
_atom_site_aniso_U_12
Zn2 0.0150(4) 0.0140(4) 0.0138(4) 0.0008(3) 0.0002(3) -0.0001(3)
Zn3 0.0203(4) 0.0126(4) 0.0162(4) -0.0023(3) -0.0019(3) 0.0017(3)
Zn1 0.0216(4) 0.0188(4) 0.0174(4) -0.0008(3) 0.0026(3) -0.0017(3)
O5 0.022(3) 0.031(3) 0.022(3) -0.003(2) -0.005(2) 0.007(2)
O6 0.030(3) 0.021(2) 0.023(3) 0.009(2) 0.004(2) -0.004(2)
O9 0.040(3) 0.014(2) 0.021(3) -0.0071(19) 0.003(2) 0.000(2)
O11 0.031(3) 0.023(3) 0.015(2) -0.0008(19) 0.001(2) 0.003(2)
O13 0.041(3) 0.019(3) 0.030(3) -0.012(2) -0.001(2) 0.002(2)
O15 0.019(3) 0.030(3) 0.035(3) -0.002(2) -0.002(2) -0.003(2)
O16 0.016(3) 0.041(3) 0.030(3) -0.003(2) 0.008(2) -0.002(2)
O14 0.031(3) 0.028(3) 0.030(3) -0.006(2) -0.011(2) -0.001(2)
O4 0.029(3) 0.024(2) 0.021(2) 0.002(2) 0.006(2) 0.008(2)
O12 0.030(3) 0.030(3) 0.024(3) -0.002(2) -0.004(2) -0.005(2)
O10 0.052(3) 0.022(3) 0.018(3) 0.006(2) 0.011(2) 0.016(2)
O2 0.024(3) 0.027(3) 0.041(3) 0.008(2) 0.015(2) 0.006(2)
O7 0.023(3) 0.034(3) 0.040(3) 0.010(3) -0.007(2) 0.000(2)
O8 0.053(4) 0.027(3) 0.019(3) 0.002(2) 0.006(2) 0.005(2)
O17 0.033(3) 0.056(4) 0.026(3) -0.013(3) 0.002(2) 0.008(3)
O3 0.089(5) 0.019(3) 0.029(3) 0.003(2) 0.018(3) -0.002(3)
OW1 0.090(5) 0.039(4) 0.033(3) 0.005(3) 0.000(3) 0.042(4)
C27 0.016(3) 0.016(3) 0.015(3) -0.001(3) 0.005(2) -0.007(3)
C24 0.015(3) 0.015(3) 0.019(3) 0.000(3) -0.001(3) 0.006(3)
C26 0.016(3) 0.014(3) 0.015(3) 0.002(2) 0.000(3) 0.000(2)
C21 0.013(3) 0.011(3) 0.019(3) 0.002(2) 0.002(3) -0.001(2)
N3 0.022(3) 0.031(3) 0.027(3) -0.001(3) 0.000(3) 0.000(3)
C20 0.015(3) 0.013(3) 0.014(3) -0.001(2) 0.000(3) 0.002(2)
C23 0.021(3) 0.012(3) 0.018(3) 0.003(3) 0.002(2) 0.000(3)
C28 0.021(3) 0.013(3) 0.020(3) 0.002(3) 0.000(3) -0.002(3)
N2 0.024(3) 0.037(4) 0.024(3) -0.003(3) 0.001(3) -0.006(3)
C31 0.013(3) 0.014(3) 0.021(3) 0.002(3) 0.000(3) -0.001(2)
C29 0.016(3) 0.017(3) 0.023(4) 0.006(3) 0.000(3) 0.002(3)
C25 0.022(4) 0.024(4) 0.021(4) 0.003(3) 0.006(3) -0.004(3)
C19 0.022(4) 0.022(4) 0.016(3) 0.001(3) 0.002(3) 0.005(3)
C18 0.014(3) 0.027(4) 0.017(3) 0.006(3) -0.001(3) -0.003(3)
C22 0.020(4) 0.025(4) 0.014(3) -0.003(3) 0.004(3) -0.001(3)
C17 0.013(3) 0.012(3) 0.020(3) -0.002(2) -0.003(3) 0.004(2)
C14 0.021(3) 0.016(3) 0.016(3) 0.000(3) 0.000(3) 0.000(3)
C33 0.024(4) 0.019(3) 0.023(4) 0.008(3) 0.005(3) 0.008(3)
C15 0.017(3) 0.021(3) 0.020(4) -0.002(3) 0.005(3) 0.000(3)
O1 0.041(4) 0.063(4) 0.097(5) 0.047(4) 0.042(4) 0.023(3)
C30 0.024(4) 0.018(3) 0.015(3) -0.001(3) -0.005(3) 0.003(3)
C45 0.018(4) 0.032(4) 0.034(4) 0.002(3) 0.002(3) -0.001(3)
C32 0.018(4) 0.029(4) 0.018(4) 0.000(3) 0.005(3) 0.002(3)
C11 0.025(4) 0.020(4) 0.031(4) -0.001(3) -0.001(3) -0.002(3)
C16 0.026(4) 0.028(4) 0.021(4) 0.002(3) 0.005(3) 0.005(3)
C44 0.022(4) 0.045(5) 0.027(4) 0.004(4) -0.001(3) 0.002(4)
C39 0.031(4) 0.033(4) 0.031(4) 0.002(3) -0.002(3) -0.004(3)
N1 0.037(4) 0.033(4) 0.076(6) 0.001(4) 0.005(4) 0.007(3)
C2 0.029(4) 0.037(5) 0.034(4) 0.001(4) 0.001(3) 0.001(3)
C10 0.027(4) 0.044(5) 0.025(4) -0.004(4) 0.002(3) 0.001(4)
C34 0.025(4) 0.032(4) 0.029(4) 0.001(3) -0.001(3) -0.002(3)
C40 0.020(4) 0.034(4) 0.031(4) 0.003(3) -0.002(3) -0.001(3)
C41 0.035(4) 0.041(5) 0.025(4) -0.002(3) -0.001(3) -0.009(4)
C5 0.030(4) 0.040(4) 0.018(4) 0.004(3) -0.002(3) -0.003(4)
C12 0.023(4) 0.046(5) 0.031(4) 0.002(4) 0.001(3) 0.000(3)
C6 0.031(4) 0.041(5) 0.040(5) 0.004(4) 0.002(4) 0.004(4)
C13 0.023(4) 0.048(5) 0.034(4) -0.002(4) 0.005(3) 0.001(4)
C38 0.020(4) 0.074(6) 0.027(4) 0.001(4) -0.006(3) 0.006(4)
C37 0.016(4) 0.072(6) 0.039(5) 0.005(4) 0.003(4) 0.003(4)
C36 0.030(5) 0.061(6) 0.027(4) 0.000(4) -0.004(3) 0.003(4)
C43 0.018(4) 0.038(5) 0.046(5) -0.009(4) 0.001(3) -0.002(3)
C7 0.026(4) 0.037(5) 0.050(5) 0.001(4) 0.004(4) -0.002(3)
C4 0.032(5) 0.049(5) 0.033(5) 0.008(4) 0.017(4) -0.002(4)
C46 0.040(5) 0.041(5) 0.056(6) -0.011(5) 0.007(4) 0.001(4)
C8 0.032(4) 0.048(5) 0.023(4) 0.006(4) 0.000(3) -0.004(4)
N4 0.072(6) 0.052(5) 0.074(6) -0.023(5) 0.008(5) 0.004(5)
C42 0.039(5) 0.034(5) 0.042(5) 0.001(4) -0.005(4) -0.003(4)
C1 0.028(5) 0.039(5) 0.052(6) -0.005(4) 0.003(4) 0.002(4)
C3 0.037(5) 0.044(5) 0.034(5) 0.003(4) 0.011(4) 0.008(4)
C9 0.027(4) 0.047(5) 0.032(4) 0.001(4) -0.003(3) 0.002(4)
C35 0.025(4) 0.085(7) 0.035(5) -0.004(5) 0.003(4) 0.007(5)

loop_
_atom_type_symbol
_atom_type_description
_atom_type_scat_dispersion_real
_atom_type_scat_dispersion_imag
_atom_type_scat_source
C C 0.0033 0.0016 'International Tables Vol C Tables 4.2.6.8 and 6.1.1.4'
H H 0.0000 0.0000 'International Tables Vol C Tables 4.2.6.8 and 6.1.1.4'
N N 0.0061 0.0033 'International Tables Vol C Tables 4.2.6.8 and 6.1.1.4'
O O 0.0106 0.0060 'International Tables Vol C Tables 4.2.6.8 and 6.1.1.4'
Zn Zn 0.2839 1.4301 'International Tables Vol C Tables 4.2.6.8 and 6.1.1.4'

loop_
_geom_angle_atom_site_label_1
_geom_angle_atom_site_label_2
_geom_angle_atom_site_label_3
_geom_angle
_geom_angle_site_symmetry_1
_geom_angle_site_symmetry_3
_geom_angle_publ_flag
O6 Zn2 O5 120.5(2) . . ?
O6 Zn2 O9 100.28(19) . 1_565 ?
O6 Zn2 O16 120.4(2) . 4_565 ?
O9 Zn2 O5 97.5(2) 1_565 . ?
O9 Zn2 O16 118.5(2) 1_565 4_565 ?
O16 Zn2 O5 98.4(2) 4_565 . ?
O13 Zn3 O14 124.2(2) . . ?
O13 Zn3 O10 96.1(2) . 1_565 ?
O13 Zn3 O2 127.4(2) . 4_566 ?
O14 Zn3 O10 106.6(2) . 1_565 ?
O14 Zn3 O2 96.2(2) . 4_566 ?
O10 Zn3 O2 103.3(2) 1_565 4_566 ?
O11 Zn1 O2 88.38(19) 4 . ?
O15 Zn1 O11 109.1(2) 4_565 4 ?
O15 Zn1 O2 96.2(2) 4_565 . ?
O15 Zn1 O3 93.8(2) 4_565 . ?
O4 Zn1 O11 138.0(2) . 4 ?
O4 Zn1 O15 112.9(2) . 4_565 ?
O4 Zn1 O2 86.10(19) . . ?
O4 Zn1 O3 91.9(2) . . ?
O3 Zn1 O11 86.4(2) . 4 ?
O3 Zn1 O2 169.8(2) . . ?
C18 O5 Zn2 127.7(4) . . ?
C22 O6 Zn2 126.1(5) . . ?
C19 O9 Zn2 123.4(4) . 1_545 ?
C27 O11 Zn1 124.3(4) . 4_556 ?
C25 O13 Zn3 122.0(5) . . ?
C29 O15 Zn1 134.3(4) . 4_566 ?
C33 O16 Zn2 110.7(4) . 4_566 ?
C29 O14 Zn3 121.6(4) . . ?
C18 O4 Zn1 130.1(4) . . ?
C27 O10 Zn3 127.9(4) . 1_545 ?
Zn3 O2 Zn1 100.8(2) 4_565 . ?
C16 O2 Zn3 111.6(4) . 4_565 ?
C16 O2 Zn1 144.9(5) . . ?
Zn1 O3 H3A 111.2 . . ?
Zn1 O3 H3B 113.0 . . ?
H3A O3 H3B 101.3 . . ?
HW1A OW1 HW1B 109.4 . . ?
O11 C27 C26 118.9(6) . . ?
O10 C27 O11 124.2(6) . . ?
O10 C27 C26 116.9(5) . . ?
C26 C24 C25 122.6(6) . . ?
C23 C24 C26 119.0(6) . . ?
C23 C24 C25 118.3(6) . . ?
C24 C26 C27 122.3(6) . . ?
C28 C26 C27 118.4(5) . . ?
C28 C26 C24 119.3(6) . . ?
C20 C21 C22 125.1(6) . . ?
C23 C21 C20 118.0(6) . . ?
C23 C21 C22 116.7(5) . . ?
C37 N3 C39 119.8(6) . . ?
C36 N3 C39 119.7(6) . . ?
C36 N3 C37 120.5(7) . . ?
C21 C20 C19 120.4(6) . . ?
C28 C20 C21 119.1(6) . . ?
C28 C20 C19 120.2(5) . . ?
C24 C23 C21 122.1(5) . . ?
C24 C23 H23 118.9 . . ?
C21 C23 H23 118.9 . . ?
C26 C28 C20 121.9(6) . . ?
C26 C28 H28 119.1 . . ?
C20 C28 H28 119.1 . . ?
C13 N2 C8 120.0(6) . . ?
C13 N2 C9 120.6(7) . . ?
C9 N2 C8 119.4(7) . . ?
C30 C31 C29 117.6(6) . . ?
C30 C31 C32 119.0(6) . . ?
C32 C31 C29 123.4(6) . . ?
O15 C29 O14 125.6(6) . . ?
O15 C29 C31 118.7(6) . . ?
O14 C29 C31 115.6(6) . . ?
O13 C25 C24 113.7(6) . . ?
O12 C25 O13 126.1(7) . . ?
O12 C25 C24 120.1(6) . . ?
O9 C19 C20 116.3(6) . . ?
O8 C19 O9 126.2(6) . . ?
O8 C19 C20 117.5(6) . . ?
O5 C18 O4 123.4(6) . . ?
O5 C18 C17 115.2(6) . . ?
O4 C18 C17 121.3(6) . . ?
O6 C22 C21 116.1(6) . . ?
O7 C22 O6 125.0(6) . . ?
O7 C22 C21 118.5(6) . . ?
C14 C17 C18 117.4(6) 3_665 . ?
C15 C17 C18 124.3(6) . . ?
C15 C17 C14 118.2(6) . 3_665 ?
C17 C14 H14 118.9 3_665 . ?
C15 C14 C17 122.2(6) . 3_665 ?
C15 C14 H14 118.9 . . ?
O16 C33 C32 117.9(6) . . ?
O17 C33 O16 123.5(6) . . ?
O17 C33 C32 118.5(6) . . ?
C17 C15 C16 124.4(6) . . ?
C14 C15 C17 119.6(6) . . ?
C14 C15 C16 115.8(6) . . ?
C31 C30 H30 118.8 . . ?
C31 C30 C32 122.4(6) . 3_766 ?
C32 C30 H30 118.8 3_766 . ?
C44 C45 H45 119.4 . . ?
C44 C45 C40 121.3(7) . . ?
C40 C45 H45 119.4 . . ?
C31 C32 C33 124.4(6) . . ?
C30 C32 C31 118.6(6) 3_766 . ?
C30 C32 C33 117.0(6) 3_766 . ?
C10 C11 C11 120.8(8) . 3_655 ?
C12 C11 C11 121.8(8) . 3_655 ?
C12 C11 C10 117.5(7) . . ?
O2 C16 C15 120.2(6) . . ?
O1 C16 O2 120.4(6) . . ?
O1 C16 C15 119.5(6) . . ?
C45 C44 H44 120.4 . . ?
C45 C44 C43 119.1(7) . . ?
C43 C44 H44 120.4 . . ?
N3 C39 H39A 108.9 . . ?
N3 C39 H39B 108.9 . . ?
N3 C39 C40 113.2(6) . . ?
H39A C39 H39B 107.7 . . ?
C40 C39 H39A 108.9 . . ?
C40 C39 H39B 108.9 . . ?
C7 C2 C1 121.1(7) . . ?
C3 C2 C7 121.0(7) . . ?
C3 C2 C1 117.6(7) . . ?
C11 C10 H10 119.9 . . ?
C9 C10 C11 120.2(7) . . ?
C9 C10 H10 119.9 . . ?
C38 C34 C34 121.2(8) . 3_776 ?
C35 C34 C34 122.8(9) . 3_776 ?
C35 C34 C38 116.0(7) . . ?
C45 C40 C39 117.1(7) . . ?
C41 C40 C45 119.7(7) . . ?
C41 C40 C39 123.1(7) . . ?
C40 C41 H41 119.9 . . ?
C40 C41 C42 120.3(7) . . ?
C42 C41 H41 119.9 . . ?
C6 C5 C8 120.9(7) . . ?
C4 C5 C6 119.2(7) . . ?
C4 C5 C8 119.9(7) . . ?
C11 C12 H12 119.8 . . ?
C13 C12 C11 120.5(7) . . ?
C13 C12 H12 119.8 . . ?
C5 C6 H6 119.7 . . ?
C7 C6 C5 120.7(8) . . ?
C7 C6 H6 119.7 . . ?
N2 C13 C12 120.9(7) . . ?
N2 C13 H13 119.6 . . ?
C12 C13 H13 119.6 . . ?
C34 C38 H38 119.7 . . ?
C37 C38 C34 120.5(7) . . ?
C37 C38 H38 119.7 . . ?
N3 C37 C38 121.2(7) . . ?
N3 C37 H37 119.4 . . ?
C38 C37 H37 119.4 . . ?
N3 C36 H36 120.1 . . ?
N3 C36 C35 119.9(7) . . ?
C35 C36 H36 120.1 . . ?
C44 C43 C46 121.5(8) . . ?
C42 C43 C44 120.6(8) . . ?
C42 C43 C46 117.7(8) . . ?
C2 C7 H7 120.3 . . ?
C6 C7 C2 119.4(7) . . ?
C6 C7 H7 120.3 . . ?
C5 C4 H4 119.1 . . ?
C5 C4 C3 121.7(7) . . ?
C3 C4 H4 119.1 . . ?
N4 C46 C43 177.4(11) . . ?
N2 C8 C5 111.8(6) . . ?
N2 C8 H8A 109.3 . . ?
N2 C8 H8B 109.3 . . ?
C5 C8 H8A 109.3 . . ?
C5 C8 H8B 109.3 . . ?
H8A C8 H8B 107.9 . . ?
C41 C42 H42 120.5 . . ?
C43 C42 C41 119.1(8) . . ?
C43 C42 H42 120.5 . . ?
N1 C1 C2 175.0(10) . . ?
C2 C3 H3 121.0 . . ?
C4 C3 C2 117.9(8) . . ?
C4 C3 H3 121.0 . . ?
N2 C9 C10 120.4(7) . . ?
N2 C9 H9 119.8 . . ?
C10 C9 H9 119.8 . . ?
C34 C35 H35 119.0 . . ?
C36 C35 C34 121.9(8) . . ?
C36 C35 H35 119.0 . . ?

loop_
_geom_bond_atom_site_label_1
_geom_bond_atom_site_label_2
_geom_bond_distance
_geom_bond_site_symmetry_2
_geom_bond_publ_flag
Zn2 O5 1.999(5) . ?
Zn2 O6 1.943(4) . ?
Zn2 O9 1.980(4) 1_565 ?
Zn2 O16 1.982(5) 4_565 ?
Zn3 O13 1.909(5) . ?
Zn3 O14 1.971(5) . ?
Zn3 O10 1.985(5) 1_565 ?
Zn3 O2 2.011(5) 4_566 ?
Zn1 O11 2.023(4) 4 ?
Zn1 O15 1.988(5) 4_565 ?
Zn1 O4 1.985(4) . ?
Zn1 O2 2.143(5) . ?
Zn1 O3 2.013(5) . ?
O5 C18 1.255(8) . ?
O6 C22 1.268(8) . ?
O9 C19 1.270(8) . ?
O11 C27 1.257(7) . ?
O13 C25 1.268(8) . ?
O15 C29 1.262(8) . ?
O16 C33 1.260(8) . ?
O14 C29 1.266(8) . ?
O4 C18 1.265(8) . ?
O12 C25 1.237(8) . ?
O10 C27 1.256(8) . ?
O2 C16 1.273(8) . ?
O7 C22 1.245(8) . ?
O8 C19 1.227(7) . ?
O17 C33 1.242(8) . ?
O3 H3A 0.8931 . ?
O3 H3B 0.8970 . ?
OW1 HW1A 0.8501 . ?
OW1 HW1B 0.8500 . ?
C27 C26 1.499(8) . ?
C24 C26 1.399(8) . ?
C24 C23 1.389(8) . ?
C24 C25 1.505(9) . ?
C26 C28 1.375(8) . ?
C21 C20 1.410(8) . ?
C21 C23 1.395(9) . ?
C21 C22 1.507(9) . ?
N3 C39 1.474(9) . ?
N3 C37 1.332(10) . ?
N3 C36 1.330(9) . ?
C20 C28 1.395(8) . ?
C20 C19 1.518(8) . ?
C23 H23 0.9300 . ?
C28 H28 0.9300 . ?
N2 C13 1.335(9) . ?
N2 C8 1.480(9) . ?
N2 C9 1.335(9) . ?
C31 C29 1.502(9) . ?
C31 C30 1.372(9) . ?
C31 C32 1.399(9) . ?
C18 C17 1.503(8) . ?
C17 C14 1.398(9) 3_665 ?
C17 C15 1.392(9) . ?
C14 H14 0.9300 . ?
C14 C15 1.376(9) . ?
C33 C32 1.515(9) . ?
C15 C16 1.512(9) . ?
O1 C16 1.220(9) . ?
C30 H30 0.9300 . ?
C30 C32 1.392(9) 3_766 ?
C45 H45 0.9300 . ?
C45 C44 1.372(11) . ?
C45 C40 1.391(10) . ?
C11 C11 1.480(14) 3_655 ?
C11 C10 1.389(10) . ?
C11 C12 1.376(10) . ?
C44 H44 0.9300 . ?
C44 C43 1.391(11) . ?
C39 H39A 0.9700 . ?
C39 H39B 0.9700 . ?
C39 C40 1.515(10) . ?
N1 C1 1.127(10) . ?
C2 C7 1.402(11) . ?
C2 C1 1.443(12) . ?
C2 C3 1.393(11) . ?
C10 H10 0.9300 . ?
C10 C9 1.381(10) . ?
C34 C34 1.475(14) 3_776 ?
C34 C38 1.393(10) . ?
C34 C35 1.375(11) . ?
C40 C41 1.365(10) . ?
C41 H41 0.9300 . ?
C41 C42 1.410(11) . ?
C5 C6 1.396(10) . ?
C5 C4 1.377(11) . ?
C5 C8 1.515(11) . ?
C12 H12 0.9300 . ?
C12 C13 1.373(10) . ?
C6 H6 0.9300 . ?
C6 C7 1.357(11) . ?
C13 H13 0.9300 . ?
C38 H38 0.9300 . ?
C38 C37 1.357(11) . ?
C37 H37 0.9300 . ?
C36 H36 0.9300 . ?
C36 C35 1.365(11) . ?
C43 C46 1.449(12) . ?
C43 C42 1.386(11) . ?
C7 H7 0.9300 . ?
C4 H4 0.9300 . ?
C4 C3 1.381(11) . ?
C46 N4 1.122(11) . ?
C8 H8A 0.9700 . ?
C8 H8B 0.9700 . ?
C42 H42 0.9300 . ?
C3 H3 0.9300 . ?
C9 H9 0.9300 . ?
C35 H35 0.9300 . ?

loop_
_geom_hbond_atom_site_label_D
_geom_hbond_atom_site_label_H
_geom_hbond_atom_site_label_A
_geom_hbond_distance_DH
_geom_hbond_distance_HA
_geom_hbond_distance_DA
_geom_hbond_angle_DHA
_geom_hbond_site_symmetry_A
_geom_hbond_publ_flag
O3 H3B O12 0.90 1.88 2.688(7) 149.1 4 yes
OW1 HW1B O8 0.85 2.00 2.676(7) 135.5 . yes

loop_
_geom_torsion_atom_site_label_1
_geom_torsion_atom_site_label_2
_geom_torsion_atom_site_label_3
_geom_torsion_atom_site_label_4
_geom_torsion
_geom_torsion_site_symmetry_1
_geom_torsion_site_symmetry_2
_geom_torsion_site_symmetry_3
_geom_torsion_site_symmetry_4
_geom_torsion_publ_flag
Zn2 O5 C18 O4 6.3(9) . . . . ?
Zn2 O5 C18 C17 -176.3(4) . . . . ?
Zn2 O6 C22 O7 19.6(9) . . . . ?
Zn2 O6 C22 C21 -153.4(4) . . . . ?
Zn2 O9 C19 O8 7.7(10) 1_545 . . . ?
Zn2 O9 C19 C20 -173.4(4) 1_545 . . . ?
Zn2 O16 C33 O17 1.7(8) 4_566 . . . ?
Zn2 O16 C33 C32 -177.3(5) 4_566 . . . ?
Zn3 O13 C25 O12 3.4(10) . . . . ?
Zn3 O13 C25 C24 -173.6(4) . . . . ?
Zn3 O14 C29 O15 12.0(10) . . . . ?
Zn3 O14 C29 C31 -165.0(4) . . . . ?
Zn3 O10 C27 O11 22.4(10) 1_545 . . . ?
Zn3 O10 C27 C26 -158.7(4) 1_545 . . . ?
Zn3 O2 C16 C15 177.2(5) 4_565 . . . ?
Zn3 O2 C16 O1 -4.4(10) 4_565 . . . ?
Zn1 O11 C27 O10 25.3(9) 4_556 . . . ?
Zn1 O11 C27 C26 -153.6(4) 4_556 . . . ?
Zn1 O15 C29 O14 24.4(11) 4_566 . . . ?
Zn1 O15 C29 C31 -158.7(5) 4_566 . . . ?
Zn1 O4 C18 O5 -111.0(7) . . . . ?
Zn1 O4 C18 C17 71.8(8) . . . . ?
Zn1 O2 C16 C15 21.5(12) . . . . ?
Zn1 O2 C16 O1 -160.1(7) . . . . ?
O5 C18 C17 C14 -65.1(8) . . . 3_665 ?
O5 C18 C17 C15 111.7(7) . . . . ?
O11 C27 C26 C24 36.4(9) . . . . ?
O11 C27 C26 C28 -143.0(6) . . . . ?
O16 C33 C32 C31 17.5(10) . . . . ?
O16 C33 C32 C30 -161.6(6) . . . 3_766 ?
O4 C18 C17 C14 112.4(7) . . . 3_665 ?
O4 C18 C17 C15 -70.8(9) . . . . ?
O10 C27 C26 C24 -142.5(7) . . . . ?
O10 C27 C26 C28 38.1(8) . . . . ?
O17 C33 C32 C31 -161.5(7) . . . . ?
O17 C33 C32 C30 19.4(10) . . . 3_766 ?
C27 C26 C28 C20 174.9(6) . . . . ?
C24 C26 C28 C20 -4.5(10) . . . . ?
C26 C24 C23 C21 -0.9(10) . . . . ?
C26 C24 C25 O13 -141.5(6) . . . . ?
C26 C24 C25 O12 41.3(10) . . . . ?
C21 C20 C28 C26 -2.7(9) . . . . ?
C21 C20 C19 O9 -171.7(6) . . . . ?
C21 C20 C19 O8 7.4(9) . . . . ?
N3 C39 C40 C45 -165.8(6) . . . . ?
N3 C39 C40 C41 12.3(10) . . . . ?
N3 C36 C35 C34 -0.5(15) . . . . ?
C20 C21 C23 C24 -6.2(10) . . . . ?
C20 C21 C22 O6 -120.2(7) . . . . ?
C20 C21 C22 O7 66.3(9) . . . . ?
C23 C24 C26 C27 -173.2(6) . . . . ?
C23 C24 C26 C28 6.2(10) . . . . ?
C23 C24 C25 O13 42.5(8) . . . . ?
C23 C24 C25 O12 -134.7(7) . . . . ?
C23 C21 C20 C28 7.8(9) . . . . ?
C23 C21 C20 C19 -166.6(6) . . . . ?
C23 C21 C22 O6 66.0(8) . . . . ?
C23 C21 C22 O7 -107.5(7) . . . . ?
C28 C20 C19 O9 13.9(9) . . . . ?
C28 C20 C19 O8 -167.1(6) . . . . ?
C29 C31 C30 C32 176.8(6) . . . 3_766 ?
C29 C31 C32 C33 4.2(10) . . . . ?
C29 C31 C32 C30 -176.6(6) . . . 3_766 ?
C25 C24 C26 C27 10.8(10) . . . . ?
C25 C24 C26 C28 -169.8(6) . . . . ?
C25 C24 C23 C21 175.3(6) . . . . ?
C19 C20 C28 C26 171.8(6) . . . . ?
C18 C17 C15 C14 -177.6(6) . . . . ?
C18 C17 C15 C16 -2.2(10) . . . . ?
C22 C21 C20 C28 -165.8(6) . . . . ?
C22 C21 C20 C19 19.7(10) . . . . ?
C22 C21 C23 C24 168.0(6) . . . . ?
C17 C14 C15 C17 0.8(11) 3_665 . . . ?
C17 C14 C15 C16 -175.0(6) 3_665 . . . ?
C17 C15 C16 O2 28.8(10) . . . . ?
C17 C15 C16 O1 -149.6(8) . . . . ?
C14 C17 C15 C14 -0.8(10) 3_665 . . . ?
C14 C17 C15 C16 174.6(6) 3_665 . . . ?
C14 C15 C16 O2 -155.7(7) . . . . ?
C14 C15 C16 O1 25.9(10) . . . . ?
C30 C31 C29 O15 -112.9(7) . . . . ?
C30 C31 C29 O14 64.3(8) . . . . ?
C30 C31 C32 C33 -178.9(6) . . . . ?
C30 C31 C32 C30 0.3(11) . . . 3_766 ?
C45 C44 C43 C46 -173.7(7) . . . . ?
C45 C44 C43 C42 1.0(11) . . . . ?
C45 C40 C41 C42 0.6(11) . . . . ?
C32 C31 C29 O15 64.0(9) . . . . ?
C32 C31 C29 O14 -118.7(7) . . . . ?
C32 C31 C30 C32 -0.3(11) . . . 3_766 ?
C11 C11 C10 C9 179.2(8) 3_655 . . . ?
C11 C11 C12 C13 -178.7(8) 3_655 . . . ?
C11 C10 C9 N2 -0.6(12) . . . . ?
C11 C12 C13 N2 -0.5(12) . . . . ?
C44 C45 C40 C39 178.3(7) . . . . ?
C44 C45 C40 C41 0.1(11) . . . . ?
C44 C43 C42 C41 -0.3(11) . . . . ?
C39 N3 C37 C38 -178.3(8) . . . . ?
C39 N3 C36 C35 178.6(8) . . . . ?
C39 C40 C41 C42 -177.5(7) . . . . ?
C10 C11 C12 C13 1.7(12) . . . . ?
C34 C34 C38 C37 178.3(9) 3_776 . . . ?
C34 C34 C35 C36 -177.9(10) 3_776 . . . ?
C34 C38 C37 N3 -0.2(15) . . . . ?
C40 C45 C44 C43 -0.9(10) . . . . ?
C40 C41 C42 C43 -0.5(11) . . . . ?
C5 C6 C7 C2 -1.5(13) . . . . ?
C5 C4 C3 C2 1.2(13) . . . . ?
C12 C11 C10 C9 -1.2(11) . . . . ?
C6 C5 C4 C3 -2.2(12) . . . . ?
C6 C5 C8 N2 -89.2(9) . . . . ?
C13 N2 C8 C5 74.9(9) . . . . ?
C13 N2 C9 C10 1.9(12) . . . . ?
C38 C34 C35 C36 -0.3(14) . . . . ?
C37 N3 C39 C40 -87.2(9) . . . . ?
C37 N3 C36 C35 1.0(13) . . . . ?
C36 N3 C39 C40 95.2(8) . . . . ?
C36 N3 C37 C38 -0.6(13) . . . . ?
C7 C2 C3 C4 -0.4(13) . . . . ?
C4 C5 C6 C7 2.3(12) . . . . ?
C4 C5 C8 N2 90.9(9) . . . . ?
C46 C43 C42 C41 174.5(7) . . . . ?
C8 N2 C13 C12 176.7(7) . . . . ?
C8 N2 C9 C10 -176.1(7) . . . . ?
C8 C5 C6 C7 -177.5(7) . . . . ?
C8 C5 C4 C3 177.6(7) . . . . ?
C1 C2 C7 C6 174.4(8) . . . . ?
C1 C2 C3 C4 -174.5(8) . . . . ?
C3 C2 C7 C6 0.6(13) . . . . ?
C9 N2 C13 C12 -1.3(12) . . . . ?
C9 N2 C8 C5 -107.1(8) . . . . ?
C35 C34 C38 C37 0.7(13) . . . . ?
